data_7107926
loop_
_publ_author_name
'Jurgen Kahr'
'Alexandra M. Z. Slawin'
'John P. S. Mowat'
'David Fairen-Jimenez'
'Paul A. Wright'

_publ_section_title
;
 Synthetic control of framework zinc purinate crystallisation and
 properties of a large pore, decorated, mixed-linker RHO-type ZIF
;
_journal_name_full Chem.Commun.
_journal_page_first 6690
_journal_paper_doi 10.1039/c2cc32927a
_journal_volume 48
_journal_year 2012
_chemical_formula_moiety 'C8.50 H6.75 N7.50 O3.55 Zn1.33'
_chemical_formula_sum 'C8.5 H6.75 N7.5 O3.55 Zn1.33'
_chemical_formula_weight 357.88
_chemical_name_systematic
;
?
;
_space_group_IT_number 229
_symmetry_cell_setting cubic
_symmetry_space_group_name_Hall '-I 4 2 3'
_symmetry_space_group_name_H-M 'I m -3 m'
_atom_sites_solution_hydrogens geom
_atom_sites_solution_primary direct
_atom_sites_solution_secondary difmap
_audit_creation_method SHELXL-97
_cell_angle_alpha 90.00
_cell_angle_beta 90.00
_cell_angle_gamma 90.00
_cell_formula_units_Z 48
_cell_length_a 29.044(6)
_cell_length_b 29.044(6)
_cell_length_c 29.044(6)
_cell_measurement_reflns_used 8637
_cell_measurement_temperature 173
_cell_measurement_theta_max 69.5
_cell_measurement_theta_min 41.0
_cell_volume 24500(9)
_computing_cell_refinement
;
CrystalClear-SM Expert 2.1 b6 (Rigaku, 2011)
;
_computing_data_collection
;
CrystalClear-SM Expert 2.1 b6 (Rigaku, 2011)
;
_computing_data_reduction
;
CrystalClear-SM Expert 2.1 b6 (Rigaku, 2011)
;
_computing_structure_refinement 'SHELXL-97 (Sheldrick, 2008)'
_diffrn_ambient_temperature 173
_diffrn_detector_area_resol_mean 11.6279
_diffrn_measured_fraction_theta_full 1.000
_diffrn_measured_fraction_theta_max 1.000
_diffrn_measurement_device_type
;
Rigaku PILATUS conversion
;
_diffrn_measurement_method 'profile data from \f-scans'
_diffrn_radiation_monochromator graphite
_diffrn_radiation_source 'fine-focus sealed tube'
_diffrn_radiation_type CuK\a
_diffrn_radiation_wavelength 1.54187
_diffrn_reflns_av_R_equivalents 0.0428
_diffrn_reflns_av_sigmaI/netI 0.0082
_diffrn_reflns_limit_h_max 34
_diffrn_reflns_limit_h_min -23
_diffrn_reflns_limit_k_max 34
_diffrn_reflns_limit_k_min -34
_diffrn_reflns_limit_l_max 34
_diffrn_reflns_limit_l_min -34
_diffrn_reflns_number 99240
_diffrn_reflns_theta_full 67.00
_diffrn_reflns_theta_max 68.23
_diffrn_reflns_theta_min 3.04
_exptl_absorpt_coefficient_mu 2.33
_exptl_absorpt_correction_T_max 1.000
_exptl_absorpt_correction_T_min 0.864
_exptl_absorpt_correction_type multi-scan
_exptl_crystal_colour Yellow
_exptl_crystal_density_diffrn 1.164
_exptl_crystal_density_method 'not measured'
_exptl_crystal_description Prism
_exptl_crystal_F_000 9016.00
_exptl_crystal_size_max 0.05
_exptl_crystal_size_mid 0.05
_exptl_crystal_size_min 0.05
_refine_diff_density_max 3.273
_refine_diff_density_min -0.943
_refine_diff_density_rms 0.238
_refine_ls_extinction_method none
_refine_ls_goodness_of_fit_ref 3.355
_refine_ls_hydrogen_treatment constr
_refine_ls_matrix_type full
_refine_ls_number_parameters 122
_refine_ls_number_reflns 2174
_refine_ls_number_restraints 5
_refine_ls_restrained_S_all 3.352
_refine_ls_R_factor_all 0.1360
_refine_ls_R_factor_gt 0.1343
_refine_ls_shift/su_max 0.002
_refine_ls_shift/su_mean 0.000
_refine_ls_structure_factor_coef Fsqd
_refine_ls_weighting_details 'calc w=1/[\s^2^(Fo^2^)+(0.1000P)^2^+0.0000P] where P=(Fo^2^+2Fc^2^)/3'
_refine_ls_weighting_scheme calc
_refine_ls_wR_factor_gt 0.3664
_refine_ls_wR_factor_ref 0.3671
_reflns_number_gt 2108
_reflns_number_total 2174
_reflns_threshold_expression >2\s(I)
_cod_data_source_file c2cc32927a.txt
_cod_data_source_block RHO
_cod_original_formula_sum 'C8.50 H6.75 N7.50 O3.55 Zn1.33'
_cod_database_code 7107926

loop_
_symmetry_equiv_pos_as_xyz
'x, y, z'
'x, -y, -z'
'-x, -y, z'
'-x, y, -z'
'-y, x, z'
'y, x, -z'
'y, -x, z'
'-y, -x, -z'
'y, z, x'
'-y, -z, x'
'y, -z, -x'
'-y, z, -x'
'-z, y, x'
'-z, -y, -x'
'z, -y, x'
'z, y, -x'
'z, x, y'
'-z, x, -y'
'-z, -x, y'
'z, -x, -y'
'-x, -z, -y'
'-x, z, y'
'x, -z, y'
'x, z, -y'
'x+1/2, y+1/2, z+1/2'
'x+1/2, -y+1/2, -z+1/2'
'-x+1/2, -y+1/2, z+1/2'
'-x+1/2, y+1/2, -z+1/2'
'-y+1/2, x+1/2, z+1/2'
'y+1/2, x+1/2, -z+1/2'
'y+1/2, -x+1/2, z+1/2'
'-y+1/2, -x+1/2, -z+1/2'
'y+1/2, z+1/2, x+1/2'
'-y+1/2, -z+1/2, x+1/2'
'y+1/2, -z+1/2, -x+1/2'
'-y+1/2, z+1/2, -x+1/2'
'-z+1/2, y+1/2, x+1/2'
'-z+1/2, -y+1/2, -x+1/2'
'z+1/2, -y+1/2, x+1/2'
'z+1/2, y+1/2, -x+1/2'
'z+1/2, x+1/2, y+1/2'
'-z+1/2, x+1/2, -y+1/2'
'-z+1/2, -x+1/2, y+1/2'
'z+1/2, -x+1/2, -y+1/2'
'-x+1/2, -z+1/2, -y+1/2'
'-x+1/2, z+1/2, y+1/2'
'x+1/2, -z+1/2, y+1/2'
'x+1/2, z+1/2, -y+1/2'
'-x, -y, -z'
'-x, y, z'
'x, y, -z'
'x, -y, z'
'y, -x, -z'
'-y, -x, z'
'-y, x, -z'
'y, x, z'
'-y, -z, -x'
'y, z, -x'
'-y, z, x'
'y, -z, x'
'z, -y, -x'
'z, y, x'
'-z, y, -x'
'-z, -y, x'
'-z, -x, -y'
'z, -x, y'
'z, x, -y'
'-z, x, y'
'x, z, y'
'x, -z, -y'
'-x, z, -y'
'-x, -z, y'
'-x+1/2, -y+1/2, -z+1/2'
'-x+1/2, y+1/2, z+1/2'
'x+1/2, y+1/2, -z+1/2'
'x+1/2, -y+1/2, z+1/2'
'y+1/2, -x+1/2, -z+1/2'
'-y+1/2, -x+1/2, z+1/2'
'-y+1/2, x+1/2, -z+1/2'
'y+1/2, x+1/2, z+1/2'
'-y+1/2, -z+1/2, -x+1/2'
'y+1/2, z+1/2, -x+1/2'
'-y+1/2, z+1/2, x+1/2'
'y+1/2, -z+1/2, x+1/2'
'z+1/2, -y+1/2, -x+1/2'
'z+1/2, y+1/2, x+1/2'
'-z+1/2, y+1/2, -x+1/2'
'-z+1/2, -y+1/2, x+1/2'
'-z+1/2, -x+1/2, -y+1/2'
'z+1/2, -x+1/2, y+1/2'
'z+1/2, x+1/2, -y+1/2'
'-z+1/2, x+1/2, y+1/2'
'x+1/2, z+1/2, y+1/2'
'x+1/2, -z+1/2, -y+1/2'
'-x+1/2, z+1/2, -y+1/2'
'-x+1/2, -z+1/2, y+1/2'

loop_
_atom_site_label
_atom_site_type_symbol
_atom_site_fract_x
_atom_site_fract_y
_atom_site_fract_z
_atom_site_U_iso_or_equiv
_atom_site_adp_type
_atom_site_occupancy
_atom_site_symmetry_multiplicity
_atom_site_calc_flag
_atom_site_refinement_flags
_atom_site_disorder_group
Zn1 Zn 0.2500 0.39602(3) 0.10398(3) 0.0634(6) Uani 1 2 d S .
Zn2 Zn 0.31112(8) 0.39628(11) 0.31112(8) 0.0627(9) Uani 0.33 2 d SP .
O10 O 0.3624(7) 0.3624(7) 0.3624(7) 0.208(11) Uiso 1 6 d S .
O1 O 0.32029(17) 0.4137(2) 0.03783(15) 0.0824(14) Uani 1 1 d . .
C1 C 0.2551(3) 0.3919(3) 0.0000 0.0631(19) Uani 1 2 d S .
C2 C 0.1894(2) 0.3692(3) 0.0237(3) 0.0841(19) Uani 1 1 d . .
H2A H 0.1646 0.3611 0.0423 0.101 Uiso 1 1 calc R .
N1 N 0.23212(19) 0.38329(19) 0.03901(18) 0.0695(13) Uani 1 1 d . .
N2 N 0.3010(3) 0.4071(3) 0.0000 0.0663(17) Uani 1 2 d S .
C3 C 0.3281(2) 0.3281(2) 0.1023(3) 0.0599(18) Uani 1 2 d S .
H3A H 0.3259 0.3259 0.0704 0.072 Uiso 1 2 calc SR .
C4 C 0.3196(3) 0.3532(3) 0.1704(2) 0.0791(19) Uani 1 1 d . .
CN5 C 0.3077(3) 0.3749(3) 0.2095(2) 0.0823(18) Uani 1 1 d . .
HN5A H 0.2852 0.3977 0.2096 0.099 Uiso 0.50 1 calc PR .
CN6 C 0.3291(3) 0.3629(3) 0.2472(2) 0.087(2) Uani 1 1 d . .
HN6A H 0.3214 0.3773 0.2748 0.104 Uiso 0.50 1 calc PR .
N3 N 0.30193(18) 0.35762(18) 0.12689(15) 0.0664(13) Uani 1 1 d . .
OS1 O 0.2653(5) 0.2653(5) 0.0341(7) 0.057(4) Uiso 0.25 2 d SP .
OS2 O 0.2912(4) 0.2912(4) 0.0000 0.060(3) Uiso 0.50 4 d SP .
OS3 O 0.0873(16) 0.337(2) 0.0873(16) 0.164(19) Uiso 0.25 2 d SP .
OS4 O 0.400(4) 0.5000 0.0000 0.20(4) Uiso 0.25 4 d SP .
C7 C 0.1891(9) 0.1891(9) 0.0000 0.067(8) Uiso 0.33 4 d SPD .
O2 O 0.139(2) 0.237(2) 0.0373(3) 0.151(19) Uiso 0.17 1 d PD 1
N4 N 0.1606(16) 0.2285(13) 0.0000 0.085(13) Uiso 0.17 2 d SPD 1
C8 C 0.151(2) 0.2457(16) 0.0241(3) 0.106(16) Uiso 0.17 1 d PD 2
N5 N 0.1755(11) 0.2056(11) 0.0377(3) 0.077(8) Uiso 0.17 1 d PD 2

loop_
_atom_site_aniso_label
_atom_site_aniso_U_11
_atom_site_aniso_U_22
_atom_site_aniso_U_33
_atom_site_aniso_U_23
_atom_site_aniso_U_13
_atom_site_aniso_U_12
Zn1 0.0711(8) 0.0595(6) 0.0595(6) 0.0003(4) 0.0110(3) 0.0110(3)
Zn2 0.0598(11) 0.0684(19) 0.0598(11) 0.0007(9) -0.0049(13) 0.0007(9)
O1 0.075(3) 0.113(4) 0.059(2) -0.003(2) -0.003(2) -0.007(2)
C1 0.070(5) 0.062(4) 0.057(4) 0.000 0.000 0.005(3)
C2 0.069(4) 0.102(5) 0.081(4) -0.003(4) 0.005(3) -0.007(3)
N1 0.073(3) 0.071(3) 0.064(3) 0.005(2) 0.009(2) 0.003(2)
N2 0.072(4) 0.081(4) 0.045(3) 0.000 0.000 0.005(3)
C3 0.064(3) 0.064(3) 0.051(4) 0.005(2) 0.005(2) 0.016(3)
C4 0.092(4) 0.091(5) 0.055(3) 0.005(3) 0.015(3) 0.011(3)
CN5 0.100(5) 0.092(5) 0.055(3) 0.001(3) 0.005(3) 0.005(4)
CN6 0.105(5) 0.100(5) 0.056(3) 0.008(3) 0.006(3) 0.013(4)
N3 0.080(3) 0.072(3) 0.048(2) -0.0056(19) 0.002(2) 0.016(2)

loop_
_atom_type_symbol
_atom_type_description
_atom_type_scat_dispersion_real
_atom_type_scat_dispersion_imag
_atom_type_scat_source
C C 0.0181 0.0091 'International Tables Vol C Tables 4.2.6.8 and 6.1.1.4'
H H 0.0000 0.0000 'International Tables Vol C Tables 4.2.6.8 and 6.1.1.4'
N N 0.0311 0.0180 'International Tables Vol C Tables 4.2.6.8 and 6.1.1.4'
O O 0.0492 0.0322 'International Tables Vol C Tables 4.2.6.8 and 6.1.1.4'
Zn Zn -1.5491 0.6778 'International Tables Vol C Tables 4.2.6.8 and 6.1.1.4'

loop_
_geom_angle_atom_site_label_1
_geom_angle_atom_site_label_2
_geom_angle_atom_site_label_3
_geom_angle
_geom_angle_site_symmetry_1
_geom_angle_site_symmetry_3
N3 Zn1 N3 101.5(3) 45 .
N3 Zn1 N1 114.2(2) 45 45
N3 Zn1 N1 105.7(2) . 45
N3 Zn1 N1 105.7(2) 45 .
N3 Zn1 N1 114.2(2) . .
N1 Zn1 N1 114.8(3) 45 .
N5 Zn2 N5 35.7(17) 81 45
N5 Zn2 CN6 100.0(9) 81 62
N5 Zn2 CN6 130.7(10) 45 62
N5 Zn2 CN6 130.7(10) 81 .
N5 Zn2 CN6 100.0(9) 45 .
CN6 Zn2 CN6 102.3(5) 62 .
N5 Zn2 O10 115.6(12) 81 .
N5 Zn2 O10 115.6(12) 45 .
CN6 Zn2 O10 101.9(5) 62 .
CN6 Zn2 O10 101.9(5) . .
Zn2 O10 Zn2 97.5(10) 17 .
Zn2 O10 Zn2 97.5(10) 17 56
Zn2 O10 Zn2 97.5(10) . 56
N1 C1 N1 115.6(8) 51 .
N1 C1 N2 122.2(4) 51 .
N1 C1 N2 122.2(4) . .
C2 C2 N1 108.8(4) 51 .
C2 C2 H2A 125.6 51 .
N1 C2 H2A 125.6 . .
C1 N1 C2 103.4(6) . .
C1 N1 Zn1 129.6(5) . .
C2 N1 Zn1 126.5(4) . .
O1 N2 O1 123.3(8) . 51
O1 N2 C1 118.4(4) . .
O1 N2 C1 118.4(4) 51 .
N3 C3 N3 115.8(7) . 56
N3 C3 H3A 122.1 . .
N3 C3 H3A 122.1 56 .
CN5 C4 N3 129.6(7) . .
CN5 C4 C4 120.9(4) . 56
N3 C4 C4 109.4(4) . 56
CN6 CN5 C4 117.5(7) . .
CN6 CN5 HN5A 121.3 . .
C4 CN5 HN5A 121.3 . .
CN5 CN6 CN6 121.6(5) . 56
CN5 CN6 Zn2 119.1(6) . .
CN6 CN6 Zn2 119.3(2) 56 .
CN5 CN6 HN6A 119.2 . .
CN6 CN6 HN6A 119.2 56 .
Zn2 CN6 HN6A 0.2 . .
C3 N3 C4 102.5(5) . .
C3 N3 Zn1 127.3(4) . .
C4 N3 Zn1 130.2(4) . .
OS1 OS2 OS1 86.0(18) 51 .
N5 C7 N5 121(3) . 51
N5 C7 N5 59(3) . 56
N5 C7 N5 175(5) 51 56
N5 C7 N5 175(5) . 6
N5 C7 N5 59(3) 51 6
N5 C7 N5 121(3) 56 6
N5 C7 N4 60.5(13) . .
N5 C7 N4 60.5(13) 51 .
N5 C7 N4 118.5(14) 56 .
N5 C7 N4 118.5(14) 6 .
N5 C7 N4 118.5(14) . 6
N5 C7 N4 118.5(14) 51 6
N5 C7 N4 60.5(13) 56 6
N5 C7 N4 60.5(13) 6 6
N4 C7 N4 162(5) . 6
O2 N4 O2 116(5) 51 .
O2 N4 C7 117(3) 51 .
O2 N4 C7 117(3) . .
C8 C8 N5 106.2(6) 51 .
N5 N5 C7 60.6(13) 56 .
N5 N5 C8 159(2) 56 .
C7 N5 C8 103.0(15) . .
N5 N5 Zn2 72.1(9) 56 89
C7 N5 Zn2 132(2) . 89
C8 N5 Zn2 124.0(11) . 89

loop_
_geom_bond_atom_site_label_1
_geom_bond_atom_site_label_2
_geom_bond_distance
_geom_bond_site_symmetry_2
Zn1 N3 1.990(5) 45
Zn1 N3 1.990(5) .
Zn1 N1 1.992(6) 45
Zn1 N1 1.992(6) .
Zn2 N5 2.015(14) 81
Zn2 N5 2.015(14) 45
Zn2 CN6 2.157(7) 62
Zn2 CN6 2.157(7) .
Zn2 O10 2.325(18) .
O10 Zn2 2.325(18) 17
O10 Zn2 2.325(18) 56
O1 N2 1.249(6) .
C1 N1 1.339(7) 51
C1 N1 1.339(7) .
C1 N2 1.402(11) .
C2 C2 1.376(15) 51
C2 N1 1.381(9) .
C2 H2A 0.9300 .
N2 O1 1.249(6) 51
C3 N3 1.350(6) .
C3 N3 1.350(6) 56
C3 H3A 0.9300 .
C4 CN5 1.344(9) .
C4 N3 1.370(8) .
C4 C4 1.378(15) 56
CN5 CN6 1.308(9) .
CN5 HN5A 0.9300 .
CN6 CN6 1.389(16) 56
CN6 HN6A 0.9300 .
OS1 OS2 1.45(2) .
OS2 OS1 1.45(2) 51
C7 N5 1.259(18) .
C7 N5 1.259(18) 51
C7 N5 1.259(18) 56
C7 N5 1.259(18) 6
C7 N4 1.412(19) .
C7 N4 1.412(19) 6
O2 N4 1.28(4) .
N4 O2 1.28(4) 51
C8 C8 1.40(2) 51
C8 N5 1.41(2) .
N5 N5 1.24(6) 56
N5 Zn2 2.015(14) 89

loop_
_geom_torsion_atom_site_label_1
_geom_torsion_atom_site_label_2
_geom_torsion_atom_site_label_3
_geom_torsion_atom_site_label_4
_geom_torsion
_geom_torsion_site_symmetry_1
_geom_torsion_site_symmetry_4
N5 Zn2 O10 Zn2 110.8(12) 81 17
N5 Zn2 O10 Zn2 150.5(11) 45 17
CN6 Zn2 O10 Zn2 3.4(8) 62 17
CN6 Zn2 O10 Zn2 -102.1(6) . 17
N5 Zn2 O10 Zn2 -150.5(11) 81 56
N5 Zn2 O10 Zn2 -110.8(12) 45 56
CN6 Zn2 O10 Zn2 102.1(6) 62 56
CN6 Zn2 O10 Zn2 -3.4(8) . 56
N1 C1 N1 C2 -2.2(10) 51 .
N2 C1 N1 C2 -179.8(8) . .
N1 C1 N1 Zn1 -173.8(3) 51 .
N2 C1 N1 Zn1 8.6(12) . .
C2 C2 N1 C1 1.2(6) 51 .
C2 C2 N1 Zn1 173.2(3) 51 .
N3 Zn1 N1 C1 -179.7(6) 45 .
N3 Zn1 N1 C1 -69.0(7) . .
N1 Zn1 N1 C1 53.4(6) 45 .
N3 Zn1 N1 C2 10.4(6) 45 .
N3 Zn1 N1 C2 121.2(6) . .
N1 Zn1 N1 C2 -116.4(6) 45 .
N1 C1 N2 O1 -179.0(7) 51 .
N1 C1 N2 O1 -1.6(12) . .
N1 C1 N2 O1 1.6(12) 51 51
N1 C1 N2 O1 179.0(7) . 51
N3 C4 CN5 CN6 177.3(8) . .
C4 C4 CN5 CN6 -0.2(9) 56 .
C4 CN5 CN6 CN6 0.2(10) . 56
C4 CN5 CN6 Zn2 -179.6(6) . .
N5 Zn2 CN6 CN5 -37.8(14) 81 .
N5 Zn2 CN6 CN5 -58.5(12) 45 .
CN6 Zn2 CN6 CN5 77.2(8) 62 .
O10 Zn2 CN6 CN5 -177.6(9) . .
N5 Zn2 CN6 CN6 142.4(12) 81 56
N5 Zn2 CN6 CN6 121.7(10) 45 56
CN6 Zn2 CN6 CN6 -102.6(3) 62 56
O10 Zn2 CN6 CN6 2.6(6) . 56
N3 C3 N3 C4 6.3(10) 56 .
N3 C3 N3 Zn1 -172.3(3) 56 .
CN5 C4 N3 C3 178.6(8) . .
C4 C4 N3 C3 -3.6(6) 56 .
CN5 C4 N3 Zn1 -2.8(13) . .
C4 C4 N3 Zn1 175.0(4) 56 .
N3 Zn1 N3 C3 120.0(7) 45 .
N1 Zn1 N3 C3 -120.5(6) 45 .
N1 Zn1 N3 C3 6.7(7) . .
N3 Zn1 N3 C4 -58.3(6) 45 .
N1 Zn1 N3 C4 61.2(7) 45 .
N1 Zn1 N3 C4 -171.6(6) . .
N5 C7 N4 O2 -160(6) . 51
N5 C7 N4 O2 16(5) 51 51
N5 C7 N4 O2 -170(5) 56 51
N5 C7 N4 O2 26(7) 6 51
N4 C7 N4 O2 108(5) 6 51
N5 C7 N4 O2 -16(5) . .
N5 C7 N4 O2 160(6) 51 .
N5 C7 N4 O2 -26(7) 56 .
N5 C7 N4 O2 170(5) 6 .
N4 C7 N4 O2 -108(5) 6 .
N5 C7 N5 N5 -174(5) 51 56
N5 C7 N5 N5 -88.5(13) 6 56
N4 C7 N5 N5 -170(3) . 56
N4 C7 N5 N5 -10(3) 6 56
N5 C7 N5 C8 -9(6) 51 .
N5 C7 N5 C8 165(3) 56 .
N5 C7 N5 C8 77(3) 6 .
N4 C7 N5 C8 -4(5) . .
N4 C7 N5 C8 155(4) 6 .
N5 C7 N5 Zn2 179.6(14) 51 89
N5 C7 N5 Zn2 -6(4) 56 89
N5 C7 N5 Zn2 -95(3) 6 89
N4 C7 N5 Zn2 -176(4) . 89
N4 C7 N5 Zn2 -17(6) 6 89
C8 C8 N5 N5 42(7) 51 56
C8 C8 N5 C7 4(3) 51 .
C8 C8 N5 Zn2 177(2) 51 89
